data_4100376
_journal_name_full 'Journal of the American Chemical Society'
_journal_year 2005
_chemical_formula_moiety 'C92 H127 Cl N6 O13 Zn '
_chemical_formula_sum 'C92 H127 Cl N6 O13 Zn'
_chemical_formula_weight 1625.880
_space_group_IT_number 2
_symmetry_cell_setting triclinic
_symmetry_space_group_name_Hall '-P 1'
_symmetry_space_group_name_H-M 'P -1'
_cell_angle_alpha 75.7066(8)
_cell_angle_beta 80.667(1)
_cell_angle_gamma 69.645(1)
_cell_formula_units_Z 2
_cell_length_a 14.7536(3)
_cell_length_b 15.8798(3)
_cell_length_c 21.4784(4)
_cell_measurement_temperature 193
_cell_volume 4555.6(2)
_exptl_crystal_density_diffrn 1.184
_refine_diff_density_rms 0.127
_cod_depositor_comments
;
The following automatic conversions were performed:
'_symmetry_cell_setting' value 'Triclinic' changed to 'triclinic'
according to '/home/saulius/struct/CIF-dictionaries/cif_core.dic'
dictionary named 'cif_core.dic' version 2.4.1 from 2010-06-29.

Automatic conversion script
Id: cif_fix_enum 1527 2010-12-29 10:47:43Z saulius 
;
_cod_original_formula_sum 'C92 H127 Cl N6 O13 Zn '
_cod_database_code 4100376

loop_
_symmetry_equiv_pos_as_xyz
+X,+Y,+Z
-X,-Y,-Z

loop_
_atom_site_label
_atom_site_type_symbol
_atom_site_fract_x
_atom_site_fract_y
_atom_site_fract_z
_atom_site_U_iso_or_equiv
_atom_site_adp_type
_atom_site_occupancy
_atom_site_symmetry_multiplicity
_atom_site_calc_flag
_atom_site_refinement_flags
_atom_site_disorder_assembly
_atom_site_disorder_group
Zn1 Zn 0.51637(4) 0.56715(3) 0.13604(2) 0.03511(19) Uani 1 1 d . . .
Cl1 Cl 0.36827(9) 0.61680(9) 0.10214(7) 0.0500(3) Uani 1 1 d . . .
O1 O 0.7119(2) 0.51073(19) 0.19773(14) 0.0335(7) Uani 1 1 d . . .
O2 O 0.8190(2) 0.5441(2) 0.02924(14) 0.0328(7) Uani 1 1 d . . .
O3 O 0.6491(2) 0.74463(19) 0.06165(13) 0.0310(7) Uani 1 1 d . . .
O4 O 0.3665(2) 0.97204(19) 0.19497(14) 0.0336(7) Uani 1 1 d . . .
O5 O 0.4866(2) 0.8591(2) 0.41142(14) 0.0354(7) Uani 1 1 d . . .
O6 O 0.4632(2) 0.5778(2) 0.37469(13) 0.0333(7) Uani 1 1 d . . .
O7 O 0.5579(2) 0.4346(2) 0.16480(16) 0.0449(8) Uani 1 1 d . . .
O8 O 0.9515(3) 0.1381(3) 0.1135(3) 0.0934(16) Uani 1 1 d . . .
O9 O 0.9387(3) 0.2262(3) 0.0196(3) 0.0820(14) Uani 1 1 d . . .
O10 O 0.7173(4) 0.9355(4) 0.4669(3) 0.1054(17) Uani 1 1 d . . .
O11 O 0.4463(4) 0.3705(4) 0.2570(3) 0.1004(17) Uani 1 1 d . . .
O12 O 0.4234(8) 0.2381(7) 0.2102(5) 0.089(3) Uiso 0.50 1 d P . .
O13 O 0.2416(8) 0.2601(8) 0.2366(6) 0.194(4) Uiso 1 1 d . . .
O14 O 0.2468(17) 0.3218(15) 0.1441(11) 0.335(9) Uiso 1 1 d . . .
O15 O 0.1839(17) 0.3095(17) 0.3475(11) 0.198(8) Uiso 0.50 1 d P . .
N1 N 0.6149(3) 0.5735(2) 0.05823(16) 0.0298(8) Uani 1 1 d . . .
N2 N 0.9076(3) 0.2055(3) 0.0754(3) 0.0602(13) Uani 1 1 d . . .
N3 N 0.5210(3) 0.6414(2) 0.19640(17) 0.0337(8) Uani 1 1 d . . .
N4 N 0.5606(3) 0.7179(2) 0.25352(16) 0.0315(8) Uani 1 1 d . . .
N5 N 0.4500(4) 0.8322(3) 0.5683(2) 0.0658(14) Uani 1 1 d . . .
N6 N 0.5933(4) 0.8453(4) 0.5347(3) 0.0718(14) Uani 1 1 d . . .
C1 C 0.7724(3) 0.4373(3) 0.2385(2) 0.0325(10) Uani 1 1 d . . .
C2 C 0.7398(3) 0.4080(3) 0.3019(2) 0.0341(10) Uani 1 1 d . . .
C3 C 0.8013(4) 0.3314(3) 0.3390(2) 0.0435(12) Uani 1 1 d . . .
C4 C 0.8938(4) 0.2837(3) 0.3163(2) 0.0449(12) Uani 1 1 d . . .
C5 C 0.9232(3) 0.3151(3) 0.2520(2) 0.0392(11) Uani 1 1 d . . .
C6 C 0.8639(3) 0.3907(3) 0.2127(2) 0.0326(10) Uani 1 1 d . . .
C7 C 0.6993(3) 0.6000(3) 0.2093(2) 0.0332(10) Uani 1 1 d . . .
C8 C 0.5939(3) 0.6506(3) 0.21988(19) 0.0309(10) Uani 1 1 d . . .
C9 C 0.4617(3) 0.7527(3) 0.2521(2) 0.0346(10) Uani 1 1 d . . .
C10 C 0.4370(3) 0.7064(3) 0.2161(2) 0.0349(10) Uani 1 1 d . . .
C11 C 0.6190(4) 0.7482(3) 0.2863(2) 0.0370(10) Uani 1 1 d . . .
C12 C 0.8954(3) 0.4181(3) 0.1422(2) 0.0352(10) Uani 1 1 d . . .
C13 C 0.9052(3) 0.5131(3) 0.1222(2) 0.0304(9) Uani 1 1 d . . .
C14 C 0.9536(3) 0.5430(3) 0.1584(2) 0.0327(10) Uani 1 1 d . . .
C15 C 0.9642(3) 0.6297(3) 0.1408(2) 0.0337(10) Uani 1 1 d . . .
C16 C 0.9220(3) 0.6876(3) 0.0859(2) 0.0336(10) Uani 1 1 d . . .
C17 C 0.8733(3) 0.6605(3) 0.0481(2) 0.0300(9) Uani 1 1 d . . .
C18 C 0.8676(3) 0.5723(3) 0.0661(2) 0.0295(9) Uani 1 1 d . . .
C19 C 0.8786(4) 0.5071(4) -0.0237(2) 0.0457(12) Uani 1 1 d . . .
C20 C 0.8275(3) 0.7270(3) -0.0110(2) 0.0335(10) Uani 1 1 d . . .
C21 C 0.7627(3) 0.8179(3) 0.00376(19) 0.0303(9) Uani 1 1 d . . .
C22 C 0.7919(3) 0.8954(3) -0.01595(19) 0.0322(10) Uani 1 1 d . . .
C23 C 0.7351(3) 0.9805(3) -0.00189(19) 0.0317(9) Uani 1 1 d . . .
C24 C 0.6487(3) 0.9835(3) 0.0352(2) 0.0315(9) Uani 1 1 d . . .
C25 C 0.6177(3) 0.9067(3) 0.05902(18) 0.0273(9) Uani 1 1 d . . .
C26 C 0.6744(3) 0.8249(3) 0.04130(18) 0.0275(9) Uani 1 1 d . . .
C27 C 0.5657(3) 0.7450(3) 0.0339(2) 0.0349(10) Uani 1 1 d . . .
C28 C 0.5883(3) 0.6580(3) 0.0083(2) 0.0376(10) Uani 1 1 d . . .
C29 C 0.5290(3) 0.9153(3) 0.1066(2) 0.0345(10) Uani 1 1 d . . .
C30 C 0.5368(3) 0.9465(3) 0.16733(19) 0.0289(9) Uani 1 1 d . . .
C31 C 0.6240(3) 0.9472(3) 0.1832(2) 0.0313(9) Uani 1 1 d . . .
C32 C 0.6321(3) 0.9721(3) 0.2395(2) 0.0327(10) Uani 1 1 d . . .
C33 C 0.5486(3) 0.9929(3) 0.2812(2) 0.0354(10) Uani 1 1 d . . .
C34 C 0.4610(3) 0.9917(3) 0.26856(19) 0.0300(9) Uani 1 1 d . . .
C35 C 0.4548(3) 0.9716(3) 0.20944(19) 0.0295(9) Uani 1 1 d . . .
C36 C 0.3093(4) 1.0617(3) 0.1633(3) 0.0506(13) Uani 1 1 d . . .
C37 C 0.3731(3) 1.0102(3) 0.3175(2) 0.0326(10) Uani 1 1 d . . .
C38 C 0.3459(3) 0.9240(3) 0.34978(19) 0.0303(9) Uani 1 1 d . . .
C39 C 0.2638(3) 0.9131(3) 0.3331(2) 0.0339(10) Uani 1 1 d . . .
C40 C 0.2383(3) 0.8341(3) 0.3567(2) 0.0351(10) Uani 1 1 d . . .
C41 C 0.3000(3) 0.7637(3) 0.3989(2) 0.0351(10) Uani 1 1 d . . .
C42 C 0.3823(3) 0.7710(3) 0.41736(19) 0.0300(9) Uani 1 1 d . . .
C43 C 0.4033(3) 0.8525(3) 0.39326(19) 0.0302(9) Uani 1 1 d . . .
C44 C 0.4714(4) 0.9191(3) 0.4555(2) 0.0436(11) Uani 1 1 d . . .
C45 C 0.5034(5) 0.8673(4) 0.5190(3) 0.0539(14) Uani 1 1 d . . .
C46 C 0.5953(7) 0.7938(6) 0.5962(4) 0.093(2) Uani 1 1 d . . .
C47 C 0.5055(8) 0.7848(5) 0.6175(3) 0.092(3) Uani 1 1 d . . .
C48 C 0.3459(5) 0.8438(5) 0.5705(3) 0.0759(19) Uani 1 1 d . . .
C49 C 0.4447(3) 0.6922(3) 0.4638(2) 0.0349(10) Uani 1 1 d . . .
C50 C 0.5419(3) 0.6347(3) 0.43617(19) 0.0310(9) Uani 1 1 d . . .
C51 C 0.6276(3) 0.6356(3) 0.4548(2) 0.0358(10) Uani 1 1 d . . .
C52 C 0.7175(3) 0.5788(3) 0.4356(2) 0.0362(10) Uani 1 1 d . . .
C53 C 0.7197(3) 0.5218(3) 0.3954(2) 0.0372(10) Uani 1 1 d . . .
C54 C 0.6366(3) 0.5187(3) 0.3749(2) 0.0321(10) Uani 1 1 d . . .
C55 C 0.5470(3) 0.5759(3) 0.39599(19) 0.0296(9) Uani 1 1 d . . .
C56 C 0.4217(4) 0.5110(4) 0.4135(3) 0.0489(12) Uani 1 1 d . . .
C57 C 0.6392(3) 0.4557(3) 0.3307(2) 0.0354(10) Uani 1 1 d . . .
C58 C 0.6277(4) 0.4902(3) 0.0327(2) 0.0385(10) Uani 1 1 d . . .
C59 C 0.6788(3) 0.4029(3) 0.0774(2) 0.0373(10) Uani 1 1 d . . .
C60 C 0.7641(3) 0.3417(3) 0.0560(2) 0.0417(11) Uani 1 1 d . . .
C61 C 0.8133(3) 0.2636(3) 0.0974(3) 0.0458(12) Uani 1 1 d . . .
C62 C 0.7783(4) 0.2415(3) 0.1610(3) 0.0471(12) Uani 1 1 d . . .
C63 C 0.6916(4) 0.2997(3) 0.1824(2) 0.0440(12) Uani 1 1 d . . .
C64 C 0.6406(3) 0.3808(3) 0.1420(2) 0.0394(11) Uani 1 1 d . . .
C65 C 0.9592(5) 0.2015(4) 0.3597(3) 0.075(2) Uani 1 1 d . . .
C66 C 0.9099(8) 0.1271(8) 0.3814(9) 0.234(11) Uani 1 1 d . . .
C67 C 1.0559(5) 0.1578(5) 0.3276(4) 0.094(3) Uani 1 1 d . . .
C68 C 0.9710(12) 0.2297(11) 0.4175(5) 0.234(11) Uani 1 1 d . . .
C69 C 1.0200(4) 0.6589(3) 0.1813(2) 0.0426(11) Uani 1 1 d . . .
C70 C 0.9706(8) 0.6563(9) 0.2482(4) 0.128(4) Uani 1 1 d . . .
C71 C 1.1216(6) 0.5977(8) 0.1818(6) 0.143(5) Uani 1 1 d . . .
C72 C 1.0237(9) 0.7549(6) 0.1550(4) 0.129(4) Uani 1 1 d . . .
C73 C 0.7715(3) 1.0635(3) -0.0249(2) 0.0384(11) Uani 1 1 d . . .
C74 C 0.7696(6) 1.0938(5) -0.0968(3) 0.077(2) Uani 1 1 d . . .
C75 C 0.7072(4) 1.1450(4) 0.0060(3) 0.0579(14) Uani 1 1 d . . .
C76 C 0.8732(4) 1.0383(4) -0.0055(3) 0.0610(15) Uani 1 1 d . . .
C77 C 0.7292(3) 0.9726(3) 0.2561(2) 0.0408(11) Uani 1 1 d . . .
C78 C 0.7134(5) 1.0507(5) 0.2907(3) 0.0660(17) Uani 1 1 d . . .
C79 C 0.7756(5) 0.8830(5) 0.3015(4) 0.081(2) Uani 1 1 d . . .
C80 C 0.7967(4) 0.9878(5) 0.1958(3) 0.0640(16) Uani 1 1 d . . .
C81 C 0.1474(4) 0.8235(4) 0.3382(2) 0.0461(12) Uani 1 1 d . . .
C82 C 0.1753(8) 0.7298(7) 0.3204(9) 0.183(7) Uani 1 1 d . . .
C83 C 0.1072(8) 0.8910(8) 0.2801(4) 0.136(4) Uani 1 1 d . . .
C84 C 0.0728(7) 0.8328(13) 0.3923(5) 0.194(8) Uani 1 1 d . . .
C85 C 0.8103(4) 0.5795(4) 0.4582(2) 0.0477(12) Uani 1 1 d . . .
C86 C 0.7927(16) 0.6402(15) 0.5079(10) 0.093(6) Uiso 0.40 1 d P . .
C87 C 0.8192(9) 0.6790(8) 0.4297(6) 0.080(3) Uiso 0.60 1 d P . .
C88 C 0.8798(13) 0.5966(12) 0.4007(8) 0.075(4) Uiso 0.40 1 d P . .
C89 C 0.9024(9) 0.5143(8) 0.4315(6) 0.073(3) Uiso 0.60 1 d P . .
C90 C 0.8619(14) 0.4740(13) 0.4950(9) 0.084(5) Uiso 0.40 1 d P . .
C91 C 0.8036(9) 0.5658(8) 0.5319(6) 0.076(3) Uiso 0.60 1 d P . .
C92 C 0.8103(8) 0.8983(9) 0.4890(8) 0.160(5) Uani 1 1 d . . .
C93 C 0.3601(6) 0.4454(6) 0.2667(4) 0.106(3) Uani 1 1 d . . .
C94 C 0.4964(7) 0.2105(6) 0.1591(4) 0.040(2) Uiso 0.50 1 d P . .
C95 C 0.1847(11) 0.3166(9) 0.1838(7) 0.148(4) Uiso 1 1 d . . .
C96 C 0.114(3) 0.400(3) 0.3383(17) 0.197(12) Uiso 0.50 1 d P . .
H1 H 0.6745 0.5673 0.0741 0.036 Uiso 1 1 d R . .
H3 H 0.7786 0.3103 0.3809 0.052 Uiso 1 1 d R . .
H5 H 0.9841 0.2836 0.2349 0.047 Uiso 1 1 d R . .
H7A H 0.7274 0.6345 0.1723 0.040 Uiso 1 1 d R . .
H7B H 0.7324 0.5935 0.2466 0.040 Uiso 1 1 d R . .
H9 H 0.4196 0.7995 0.2718 0.042 Uiso 1 1 d R . .
H10 H 0.3746 0.7162 0.2062 0.042 Uiso 1 1 d R . .
H11A H 0.6559 0.6967 0.3161 0.044 Uiso 1 1 d R . .
H11B H 0.5781 0.7946 0.3092 0.044 Uiso 1 1 d R . .
H11C H 0.6624 0.7728 0.2548 0.044 Uiso 1 1 d R . .
H12A H 0.8491 0.4149 0.1162 0.042 Uiso 1 1 d R . .
H12B H 0.9574 0.3736 0.1326 0.042 Uiso 1 1 d R . .
H14 H 0.9799 0.5038 0.1956 0.039 Uiso 1 1 d R . .
H16 H 0.9266 0.7465 0.0741 0.040 Uiso 1 1 d R . .
H19A H 0.9078 0.5513 -0.0492 0.055 Uiso 1 1 d R . .
H19B H 0.8401 0.4942 -0.0498 0.055 Uiso 1 1 d R . .
H19C H 0.9285 0.4517 -0.0074 0.055 Uiso 1 1 d R . .
H20A H 0.8778 0.7372 -0.0442 0.040 Uiso 1 1 d R . .
H20B H 0.7894 0.7000 -0.0279 0.040 Uiso 1 1 d R . .
H22 H 0.8517 0.8905 -0.0394 0.039 Uiso 1 1 d R . .
H24 H 0.6091 1.0393 0.0451 0.038 Uiso 1 1 d R . .
H27A H 0.5466 0.7987 -0.0004 0.042 Uiso 1 1 d R . .
H27B H 0.5119 0.7486 0.0668 0.042 Uiso 1 1 d R . .
H28A H 0.5311 0.6612 -0.0102 0.045 Uiso 1 1 d R . .
H28B H 0.6404 0.6556 -0.0259 0.045 Uiso 1 1 d R . .
H29A H 0.5186 0.8561 0.1193 0.041 Uiso 1 1 d R . .
H29B H 0.4729 0.9589 0.0854 0.041 Uiso 1 1 d R . .
H31 H 0.6793 0.9296 0.1555 0.038 Uiso 1 1 d R . .
H33 H 0.5525 1.0082 0.3195 0.042 Uiso 1 1 d R . .
H36A H 0.3038 1.1054 0.1889 0.061 Uiso 1 1 d R . .
H36B H 0.2459 1.0614 0.1587 0.061 Uiso 1 1 d R . .
H36C H 0.3406 1.0784 0.1216 0.061 Uiso 1 1 d R . .
H37A H 0.3180 1.0562 0.2967 0.039 Uiso 1 1 d R . .
H37B H 0.3879 1.0347 0.3504 0.039 Uiso 1 1 d R . .
H39 H 0.2236 0.9611 0.3053 0.041 Uiso 1 1 d R . .
H41 H 0.2847 0.7099 0.4155 0.042 Uiso 1 1 d R . .
H44A H 0.4028 0.9531 0.4604 0.052 Uiso 1 1 d R . .
H44B H 0.5057 0.9630 0.4375 0.052 Uiso 1 1 d R . .
H46 H 0.6500 0.7668 0.6193 0.111 Uiso 1 1 d R . .
H47 H 0.4861 0.7557 0.6580 0.110 Uiso 1 1 d R . .
H48A H 0.3236 0.8135 0.6115 0.091 Uiso 1 1 d R . .
H48B H 0.3351 0.8192 0.5369 0.091 Uiso 1 1 d R . .
H48C H 0.3110 0.9084 0.5639 0.091 Uiso 1 1 d R . .
H49A H 0.4577 0.7179 0.4966 0.042 Uiso 1 1 d R . .
H49B H 0.4076 0.6518 0.4851 0.042 Uiso 1 1 d R . .
H51 H 0.6246 0.6755 0.4809 0.043 Uiso 1 1 d R . .
H53 H 0.7795 0.4844 0.3810 0.045 Uiso 1 1 d R . .
H56A H 0.4593 0.4513 0.4055 0.059 Uiso 1 1 d R . .
H56B H 0.3565 0.5261 0.4027 0.059 Uiso 1 1 d R . .
H56C H 0.4210 0.5112 0.4582 0.059 Uiso 1 1 d R . .
H57A H 0.6115 0.4090 0.3551 0.042 Uiso 1 1 d R . .
H57B H 0.5987 0.4914 0.2958 0.042 Uiso 1 1 d R . .
H58A H 0.6653 0.4939 -0.0088 0.046 Uiso 1 1 d R . .
H58B H 0.5645 0.4892 0.0262 0.046 Uiso 1 1 d R . .
H60 H 0.7873 0.3532 0.0130 0.050 Uiso 1 1 d R . .
H62 H 0.8127 0.1891 0.1887 0.057 Uiso 1 1 d R . .
H63 H 0.6659 0.2841 0.2245 0.053 Uiso 1 1 d R . .
H66A H 0.9543 0.0728 0.4045 0.281 Uiso 1 1 d R . .
H66B H 0.8900 0.1125 0.3461 0.281 Uiso 1 1 d R . .
H66C H 0.8542 0.1501 0.4098 0.281 Uiso 1 1 d R . .
H67A H 1.0920 0.2001 0.3145 0.113 Uiso 1 1 d R . .
H67B H 1.0455 0.1401 0.2904 0.113 Uiso 1 1 d R . .
H67C H 1.0915 0.1044 0.3567 0.113 Uiso 1 1 d R . .
H68A H 0.9769 0.2896 0.4004 0.281 Uiso 1 1 d R . .
H68B H 1.0304 0.1890 0.4351 0.281 Uiso 1 1 d R . .
H68C H 0.9187 0.2335 0.4508 0.281 Uiso 1 1 d R . .
H70A H 0.9795 0.5929 0.2673 0.153 Uiso 1 1 d R . .
H70B H 0.9025 0.6898 0.2476 0.153 Uiso 1 1 d R . .
H70C H 0.9998 0.6812 0.2729 0.153 Uiso 1 1 d R . .
H71A H 1.1407 0.5840 0.2247 0.172 Uiso 1 1 d R . .
H71B H 1.1643 0.6258 0.1524 0.172 Uiso 1 1 d R . .
H71C H 1.1253 0.5421 0.1700 0.172 Uiso 1 1 d R . .
H72A H 1.0568 0.7714 0.1827 0.155 Uiso 1 1 d R . .
H72B H 0.9587 0.7969 0.1522 0.155 Uiso 1 1 d R . .
H72C H 1.0575 0.7578 0.1128 0.155 Uiso 1 1 d R . .
H74A H 0.8147 1.1269 -0.1137 0.093 Uiso 1 1 d R . .
H74B H 0.7052 1.1331 -0.1063 0.093 Uiso 1 1 d R . .
H74C H 0.7863 1.0414 -0.1163 0.093 Uiso 1 1 d R . .
H75A H 0.7078 1.1280 0.0521 0.069 Uiso 1 1 d R . .
H75B H 0.6420 1.1625 -0.0055 0.069 Uiso 1 1 d R . .
H75C H 0.7317 1.1957 -0.0098 0.069 Uiso 1 1 d R . .
H76A H 0.8730 1.0168 0.0404 0.073 Uiso 1 1 d R . .
H76B H 0.8941 1.0914 -0.0177 0.073 Uiso 1 1 d R . .
H76C H 0.9167 0.9908 -0.0264 0.073 Uiso 1 1 d R . .
H78A H 0.6752 1.0412 0.3309 0.079 Uiso 1 1 d R . .
H78B H 0.6805 1.1084 0.2643 0.079 Uiso 1 1 d R . .
H78C H 0.7754 1.0510 0.2989 0.079 Uiso 1 1 d R . .
H79A H 0.7328 0.8746 0.3395 0.097 Uiso 1 1 d R . .
H79B H 0.8357 0.8825 0.3135 0.097 Uiso 1 1 d R . .
H79C H 0.7878 0.8341 0.2792 0.097 Uiso 1 1 d R . .
H80A H 0.8534 0.9947 0.2075 0.077 Uiso 1 1 d R . .
H80B H 0.7644 1.0419 0.1658 0.077 Uiso 1 1 d R . .
H80C H 0.8154 0.9355 0.1761 0.077 Uiso 1 1 d R . .
H82A H 0.1891 0.6831 0.3589 0.220 Uiso 1 1 d R . .
H82B H 0.2321 0.7217 0.2906 0.220 Uiso 1 1 d R . .
H82C H 0.1233 0.7252 0.3012 0.220 Uiso 1 1 d R . .
H83A H 0.0456 0.8883 0.2735 0.163 Uiso 1 1 d R . .
H83B H 0.1528 0.8753 0.2441 0.163 Uiso 1 1 d R . .
H83C H 0.1002 0.9520 0.2839 0.163 Uiso 1 1 d R . .
H84A H 0.0521 0.8899 0.4065 0.233 Uiso 1 1 d R . .
H84B H 0.1023 0.7837 0.4265 0.233 Uiso 1 1 d R . .
H84C H 0.0178 0.8226 0.3809 0.233 Uiso 1 1 d R . .

loop_
_atom_site_aniso_label
_atom_site_aniso_U_11
_atom_site_aniso_U_22
_atom_site_aniso_U_33
_atom_site_aniso_U_23
_atom_site_aniso_U_13
_atom_site_aniso_U_12
Zn1 0.0310(3) 0.0337(3) 0.0432(3) -0.0129(2) -0.0002(2) -0.0115(2)
Cl1 0.0337(6) 0.0561(8) 0.0652(8) -0.0195(6) -0.0094(6) -0.0135(5)
O1 0.0328(17) 0.0269(15) 0.0397(16) -0.0108(12) -0.0050(14) -0.0048(12)
O2 0.0281(16) 0.0381(16) 0.0373(16) -0.0170(13) 0.0034(13) -0.0134(13)
O3 0.0319(16) 0.0303(15) 0.0325(15) -0.0008(12) -0.0068(13) -0.0142(13)
O4 0.0289(16) 0.0329(16) 0.0387(16) -0.0093(13) -0.0041(13) -0.0079(13)
O5 0.0321(17) 0.0435(18) 0.0358(16) -0.0180(13) -0.0030(13) -0.0116(13)
O6 0.0295(17) 0.0375(16) 0.0312(15) -0.0020(12) -0.0015(13) -0.0127(13)
O7 0.0396(18) 0.0355(17) 0.059(2) -0.0128(15) 0.0075(16) -0.0143(14)
O8 0.063(3) 0.064(3) 0.121(4) -0.015(3) 0.004(3) 0.011(2)
O9 0.063(3) 0.062(3) 0.109(4) -0.027(3) 0.036(3) -0.018(2)
O10 0.091(4) 0.103(4) 0.112(4) -0.018(3) -0.007(3) -0.023(3)
O11 0.098(4) 0.080(3) 0.090(3) 0.010(3) 0.021(3) -0.020(3)
N1 0.0289(19) 0.0292(18) 0.0352(18) -0.0089(15) -0.0069(16) -0.0109(15)
N2 0.046(3) 0.041(3) 0.094(4) -0.026(3) 0.010(3) -0.014(2)
N3 0.027(2) 0.035(2) 0.038(2) -0.0091(16) -0.0013(17) -0.0080(16)
N4 0.036(2) 0.0284(18) 0.0296(18) -0.0081(15) -0.0001(16) -0.0093(16)
N5 0.098(4) 0.061(3) 0.047(3) -0.019(2) -0.004(3) -0.032(3)
N6 0.070(4) 0.076(4) 0.072(3) -0.027(3) -0.025(3) -0.012(3)
C1 0.030(2) 0.027(2) 0.041(2) -0.0117(18) -0.003(2) -0.0077(18)
C2 0.035(2) 0.027(2) 0.042(2) -0.0105(19) 0.003(2) -0.0121(19)
C3 0.043(3) 0.036(3) 0.044(3) 0.000(2) 0.003(2) -0.012(2)
C4 0.038(3) 0.034(3) 0.053(3) -0.004(2) -0.001(2) -0.006(2)
C5 0.032(2) 0.030(2) 0.053(3) -0.012(2) 0.001(2) -0.0052(19)
C6 0.030(2) 0.027(2) 0.043(2) -0.0121(18) 0.001(2) -0.0094(18)
C7 0.033(2) 0.026(2) 0.040(2) -0.0075(18) -0.001(2) -0.0092(18)
C8 0.036(3) 0.026(2) 0.028(2) -0.0036(17) 0.0001(19) -0.0083(18)
C9 0.035(3) 0.030(2) 0.032(2) -0.0093(18) 0.0054(19) -0.0034(19)
C10 0.026(2) 0.033(2) 0.039(2) -0.0059(19) 0.002(2) -0.0044(18)
C11 0.048(3) 0.031(2) 0.034(2) -0.0067(18) -0.007(2) -0.013(2)
C12 0.034(2) 0.031(2) 0.043(2) -0.0145(19) 0.001(2) -0.0113(19)
C13 0.026(2) 0.030(2) 0.036(2) -0.0152(18) 0.0050(19) -0.0076(17)
C14 0.026(2) 0.036(2) 0.036(2) -0.0101(19) -0.0012(19) -0.0085(18)
C15 0.028(2) 0.040(3) 0.039(2) -0.019(2) 0.003(2) -0.0139(19)
C16 0.032(2) 0.033(2) 0.039(2) -0.0142(19) 0.006(2) -0.0140(19)
C17 0.024(2) 0.034(2) 0.033(2) -0.0108(18) 0.0041(18) -0.0086(17)
C18 0.022(2) 0.035(2) 0.034(2) -0.0161(18) 0.0037(18) -0.0099(18)
C19 0.039(3) 0.056(3) 0.047(3) -0.033(2) 0.008(2) -0.013(2)
C20 0.035(2) 0.037(2) 0.030(2) -0.0106(18) 0.0047(19) -0.0135(19)
C21 0.034(2) 0.034(2) 0.025(2) -0.0036(17) -0.0037(18) -0.0147(19)
C22 0.031(2) 0.038(2) 0.029(2) -0.0023(18) -0.0022(19) -0.0156(19)
C23 0.036(2) 0.034(2) 0.028(2) 0.0022(17) -0.0100(19) -0.0180(19)
C24 0.031(2) 0.031(2) 0.033(2) -0.0078(18) -0.0078(19) -0.0086(18)
C25 0.028(2) 0.033(2) 0.0233(19) -0.0051(17) -0.0038(17) -0.0117(18)
C26 0.032(2) 0.031(2) 0.0228(19) -0.0007(16) -0.0090(18) -0.0145(18)
C27 0.030(2) 0.035(2) 0.045(2) -0.0054(19) -0.010(2) -0.0157(19)
C28 0.038(3) 0.042(3) 0.038(2) -0.008(2) -0.010(2) -0.016(2)
C29 0.031(2) 0.042(3) 0.034(2) -0.0122(19) -0.0002(19) -0.015(2)
C30 0.034(2) 0.026(2) 0.027(2) -0.0055(16) -0.0029(19) -0.0089(18)
C31 0.031(2) 0.031(2) 0.033(2) -0.0051(18) -0.0019(19) -0.0120(18)
C32 0.039(3) 0.029(2) 0.031(2) -0.0056(17) -0.004(2) -0.0121(19)
C33 0.045(3) 0.032(2) 0.032(2) -0.0103(18) -0.005(2) -0.013(2)
C34 0.035(2) 0.023(2) 0.032(2) -0.0066(17) -0.0029(19) -0.0081(17)
C35 0.029(2) 0.028(2) 0.031(2) -0.0050(17) -0.0035(19) -0.0088(17)
C36 0.043(3) 0.047(3) 0.057(3) -0.007(2) -0.022(3) -0.003(2)
C37 0.037(2) 0.028(2) 0.033(2) -0.0114(17) 0.0012(19) -0.0076(18)
C38 0.030(2) 0.030(2) 0.029(2) -0.0127(17) 0.0045(18) -0.0061(18)
C39 0.027(2) 0.035(2) 0.036(2) -0.0122(19) -0.0014(19) -0.0010(18)
C40 0.029(2) 0.039(3) 0.038(2) -0.016(2) 0.003(2) -0.0077(19)
C41 0.035(3) 0.035(2) 0.036(2) -0.0085(19) 0.004(2) -0.0133(19)
C42 0.027(2) 0.035(2) 0.027(2) -0.0136(17) 0.0032(18) -0.0066(18)
C43 0.028(2) 0.038(2) 0.028(2) -0.0156(18) 0.0033(18) -0.0101(18)
C44 0.053(3) 0.049(3) 0.038(2) -0.018(2) -0.001(2) -0.022(2)
C45 0.070(4) 0.053(3) 0.047(3) -0.021(2) -0.001(3) -0.024(3)
C46 0.098(6) 0.098(6) 0.072(5) -0.021(4) -0.041(5) -0.001(5)
C47 0.141(8) 0.077(5) 0.044(4) -0.011(3) -0.018(4) -0.015(5)
C48 0.077(5) 0.082(5) 0.085(4) -0.050(4) 0.024(4) -0.037(4)
C49 0.033(2) 0.040(2) 0.030(2) -0.0076(18) 0.0000(19) -0.0095(19)
C50 0.030(2) 0.031(2) 0.026(2) 0.0015(17) -0.0027(18) -0.0083(18)
C51 0.041(3) 0.037(2) 0.030(2) -0.0052(18) -0.004(2) -0.014(2)
C52 0.033(2) 0.039(2) 0.036(2) -0.0028(19) -0.007(2) -0.012(2)
C53 0.029(2) 0.038(2) 0.039(2) -0.004(2) -0.001(2) -0.0069(19)
C54 0.031(2) 0.028(2) 0.032(2) 0.0018(17) -0.0008(19) -0.0087(18)
C55 0.030(2) 0.032(2) 0.026(2) 0.0019(17) -0.0050(18) -0.0123(18)
C56 0.042(3) 0.050(3) 0.055(3) -0.002(2) 0.000(2) -0.022(2)
C57 0.031(2) 0.034(2) 0.040(2) -0.0065(19) 0.002(2) -0.0131(19)
C58 0.040(3) 0.039(3) 0.045(3) -0.018(2) -0.005(2) -0.015(2)
C59 0.038(3) 0.032(2) 0.050(3) -0.016(2) -0.003(2) -0.018(2)
C60 0.040(3) 0.038(3) 0.056(3) -0.020(2) 0.003(2) -0.019(2)
C61 0.037(3) 0.034(3) 0.075(4) -0.026(2) 0.003(3) -0.015(2)
C62 0.046(3) 0.032(3) 0.068(3) -0.012(2) -0.007(3) -0.015(2)
C63 0.050(3) 0.033(2) 0.051(3) -0.009(2) 0.002(2) -0.018(2)
C64 0.037(3) 0.032(2) 0.055(3) -0.016(2) -0.003(2) -0.015(2)
C65 0.058(4) 0.064(4) 0.063(4) 0.012(3) -0.001(3) 0.009(3)
C66 0.092(7) 0.103(8) 0.38(2) 0.145(12) -0.013(10) -0.005(6)
C67 0.062(4) 0.080(5) 0.092(5) 0.012(4) -0.011(4) 0.019(4)
C68 0.218(15) 0.241(16) 0.099(7) -0.047(9) -0.093(9) 0.147(14)
C69 0.038(3) 0.051(3) 0.047(3) -0.019(2) -0.005(2) -0.019(2)
C70 0.145(8) 0.237(12) 0.076(5) -0.083(6) 0.020(5) -0.133(9)
C71 0.066(5) 0.164(9) 0.250(13) -0.129(9) -0.059(7) -0.019(6)
C72 0.221(12) 0.108(7) 0.120(7) 0.001(5) -0.077(7) -0.119(8)
C73 0.040(3) 0.034(2) 0.046(3) -0.002(2) -0.007(2) -0.021(2)
C74 0.133(6) 0.076(4) 0.045(3) 0.013(3) -0.017(4) -0.074(5)
C75 0.061(3) 0.038(3) 0.080(4) -0.008(3) -0.008(3) -0.024(3)
C76 0.049(3) 0.055(3) 0.089(4) -0.014(3) -0.006(3) -0.030(3)
C77 0.038(3) 0.049(3) 0.042(3) -0.011(2) -0.007(2) -0.020(2)
C78 0.065(4) 0.088(4) 0.071(4) -0.039(3) 0.000(3) -0.044(4)
C79 0.065(4) 0.069(4) 0.109(5) 0.011(4) -0.047(4) -0.024(3)
C80 0.050(3) 0.103(5) 0.059(3) -0.032(3) 0.006(3) -0.043(3)
C81 0.034(3) 0.059(3) 0.050(3) -0.011(2) -0.006(2) -0.019(2)
C82 0.114(8) 0.115(8) 0.38(2) -0.101(10) -0.131(11) -0.022(6)
C83 0.137(8) 0.199(11) 0.105(6) 0.045(7) -0.078(6) -0.118(8)
C84 0.070(6) 0.46(2) 0.111(7) -0.119(11) 0.033(6) -0.142(10)
C85 0.032(3) 0.067(3) 0.048(3) -0.013(2) -0.006(2) -0.019(2)
C92 0.077(6) 0.160(10) 0.249(15) -0.013(10) -0.064(9) -0.041(7)
C93 0.088(6) 0.100(6) 0.101(6) -0.017(5) 0.030(5) -0.013(5)

loop_
_geom_bond_atom_site_label_1
_geom_bond_atom_site_label_2
_geom_bond_distance
_geom_bond_site_symmetry_2
_geom_bond_publ_flag
Zn1 O7 1.943(3) . ?
Zn1 N3 1.979(4) . ?
Zn1 N1 2.037(3) . ?
Zn1 Cl1 2.2278(13) . ?
O1 C1 1.397(5) . ?
O1 C7 1.443(5) . ?
O2 C18 1.388(5) . ?
O2 C19 1.435(5) . ?
O3 C26 1.400(5) . ?
O3 C27 1.449(5) . ?
O4 C35 1.384(5) . ?
O4 C36 1.441(6) . ?
O5 C43 1.393(5) . ?
O5 C44 1.443(5) . ?
O6 C55 1.375(5) . ?
O6 C56 1.430(5) . ?
O7 C64 1.321(6) . ?
O8 N2 1.222(7) . ?
O9 N2 1.221(6) . ?
O10 C92 1.403(11) . ?
O11 C93 1.436(9) . ?
O12 C94 1.444(14) . ?
O13 C95 1.443(15) . ?
O14 C95 1.16(2) . ?
O15 C96 1.44(4) . ?
N1 C28 1.472(6) . ?
N1 C58 1.497(5) . ?
N2 C61 1.457(7) . ?
N3 C8 1.325(6) . ?
N3 C10 1.392(5) . ?
N4 C8 1.345(5) . ?
N4 C9 1.372(6) . ?
N4 C11 1.457(6) . ?
N5 C45 1.341(7) . ?
N5 C47 1.349(9) . ?
N5 C48 1.475(8) . ?
N6 C45 1.326(8) . ?
N6 C46 1.371(10) . ?
C1 C2 1.390(6) . ?
C1 C6 1.394(6) . ?
C2 C3 1.389(6) . ?
C2 C57 1.521(6) . ?
C3 C4 1.388(7) . ?
C4 C5 1.400(7) . ?
C4 C65 1.524(7) . ?
C5 C6 1.389(6) . ?
C6 C12 1.514(6) . ?
C7 C8 1.490(6) . ?
C9 C10 1.353(7) . ?
C12 C13 1.516(6) . ?
C13 C14 1.392(6) . ?
C13 C18 1.393(6) . ?
C14 C15 1.391(6) . ?
C15 C16 1.390(6) . ?
C15 C69 1.533(6) . ?
C16 C17 1.391(6) . ?
C17 C18 1.386(6) . ?
C17 C20 1.520(6) . ?
C20 C21 1.506(6) . ?
C21 C22 1.391(6) . ?
C21 C26 1.401(6) . ?
C22 C23 1.397(6) . ?
C23 C24 1.383(6) . ?
C23 C73 1.534(6) . ?
C24 C25 1.401(6) . ?
C25 C26 1.384(6) . ?
C25 C29 1.513(6) . ?
C27 C28 1.524(6) . ?
C29 C30 1.539(6) . ?
C30 C31 1.388(6) . ?
C30 C35 1.389(6) . ?
C31 C32 1.397(6) . ?
C32 C33 1.390(6) . ?
C32 C77 1.536(6) . ?
C33 C34 1.369(6) . ?
C34 C35 1.408(6) . ?
C34 C37 1.523(6) . ?
C37 C38 1.529(6) . ?
C38 C39 1.394(6) . ?
C38 C43 1.395(6) . ?
C39 C40 1.388(6) . ?
C40 C41 1.401(6) . ?
C40 C81 1.532(7) . ?
C41 C42 1.386(6) . ?
C42 C43 1.391(6) . ?
C42 C49 1.513(6) . ?
C44 C45 1.465(7) . ?
C46 C47 1.373(12) . ?
C49 C50 1.525(6) . ?
C50 C51 1.392(6) . ?
C50 C55 1.397(6) . ?
C51 C52 1.386(6) . ?
C52 C53 1.386(7) . ?
C52 C85 1.529(7) . ?
C53 C54 1.388(6) . ?
C54 C55 1.399(6) . ?
C54 C57 1.527(6) . ?
C58 C59 1.505(7) . ?
C59 C60 1.387(7) . ?
C59 C64 1.419(7) . ?
C60 C61 1.377(7) . ?
C61 C62 1.384(7) . ?
C62 C63 1.380(7) . ?
C63 C64 1.402(7) . ?
C65 C68 1.475(15) . ?
C65 C67 1.490(9) . ?
C65 C66 1.536(14) . ?
C69 C71 1.477(10) . ?
C69 C70 1.500(9) . ?
C69 C72 1.507(9) . ?
C73 C74 1.503(7) . ?
C73 C76 1.513(7) . ?
C73 C75 1.544(7) . ?
C77 C79 1.516(8) . ?
C77 C78 1.530(7) . ?
C77 C80 1.525(7) . ?
C81 C84 1.464(9) . ?
C81 C83 1.483(9) . ?
C81 C82 1.528(11) . ?
C85 C88 1.506(18) . ?
C85 C89 1.520(13) . ?
C85 C91 1.537(13) . ?
C85 C86 1.54(2) . ?
C85 C87 1.590(13) . ?
C85 C90 1.63(2) . ?
C86 C91 1.13(2) . ?
C86 C87 1.67(2) . ?
C87 C88 1.52(2) . ?
C88 C89 1.26(2) . ?
C89 C90 1.48(2) . ?
C90 C91 1.72(2) . ?
N1 H1 0.9599 . ?
C3 H3 0.9301 . ?
C5 H5 0.9297 . ?
C7 H7A 0.9699 . ?
C7 H7B 0.9696 . ?
C9 H9 0.9299 . ?
C10 H10 0.9300 . ?
C11 H11A 0.9600 . ?
C11 H11B 0.9600 . ?
C11 H11C 0.9597 . ?
C12 H12A 0.9700 . ?
C12 H12B 0.9698 . ?
C14 H14 0.9302 . ?
C16 H16 0.9299 . ?
C19 H19A 0.9600 . ?
C19 H19B 0.9599 . ?
C19 H19C 0.9599 . ?
C20 H20A 0.9700 . ?
C20 H20B 0.9700 . ?
C22 H22 0.9301 . ?
C24 H24 0.9302 . ?
C27 H27A 0.9701 . ?
C27 H27B 0.9700 . ?
C28 H28A 0.9700 . ?
C28 H28B 0.9701 . ?
C29 H29A 0.9700 . ?
C29 H29B 0.9702 . ?
C31 H31 0.9300 . ?
C33 H33 0.9301 . ?
C36 H36A 0.9600 . ?
C36 H36B 0.9599 . ?
C36 H36C 0.9599 . ?
C37 H37A 0.9700 . ?
C37 H37B 0.9700 . ?
C39 H39 0.9302 . ?
C41 H41 0.9300 . ?
C44 H44A 0.9700 . ?
C44 H44B 0.9699 . ?
C46 H46 0.9303 . ?
C47 H47 0.9300 . ?
C48 H48A 0.9600 . ?
C48 H48B 0.9600 . ?
C48 H48C 0.9601 . ?
C49 H49A 0.9703 . ?
C49 H49B 0.9701 . ?
C51 H51 0.9302 . ?
C53 H53 0.9300 . ?
C56 H56A 0.9599 . ?
C56 H56B 0.9601 . ?
C56 H56C 0.9599 . ?
C57 H57A 0.9703 . ?
C57 H57B 0.9700 . ?
C58 H58A 0.9698 . ?
C58 H58B 0.9706 . ?
C60 H60 0.9300 . ?
C62 H62 0.9302 . ?
C63 H63 0.9304 . ?
C66 H66A 0.9601 . ?
C66 H66B 0.9600 . ?
C66 H66C 0.9600 . ?
C67 H67A 0.9601 . ?
C67 H67B 0.9600 . ?
C67 H67C 0.9600 . ?
C68 H68A 0.9601 . ?
C68 H68B 0.9600 . ?
C68 H68C 0.9600 . ?
C70 H70A 0.9599 . ?
C70 H70B 0.9600 . ?
C70 H70C 0.9600 . ?
C71 H71A 0.9601 . ?
C71 H71B 0.9601 . ?
C71 H71C 0.9601 . ?
C72 H72A 0.9602 . ?
C72 H72B 0.9599 . ?
C72 H72C 0.9599 . ?
C74 H74A 0.9600 . ?
C74 H74B 0.9598 . ?
C74 H74C 0.9601 . ?
C75 H75A 0.9599 . ?
C75 H75B 0.9600 . ?
C75 H75C 0.9600 . ?
C76 H76A 0.9604 . ?
C76 H76B 0.9600 . ?
C76 H76C 0.9599 . ?
C78 H78A 0.9599 . ?
C78 H78B 0.9598 . ?
C78 H78C 0.9601 . ?
C79 H79A 0.9598 . ?
C79 H79B 0.9602 . ?
C79 H79C 0.9599 . ?
C80 H80A 0.9600 . ?
C80 H80B 0.9599 . ?
C80 H80C 0.9601 . ?
C82 H82A 0.9602 . ?
C82 H82B 0.9602 . ?
C82 H82C 0.9598 . ?
C83 H83A 0.9600 . ?
C83 H83B 0.9599 . ?
C83 H83C 0.9601 . ?
C84 H84A 0.9600 . ?
C84 H84B 0.9600 . ?
C84 H84C 0.9599 . ?
